data_1544612
loop_
_publ_author_name
'Nakagawa, T.'
'Kihara, K.'
'Fujinami, S.'

_publ_section_title
;
 X-ray studies of structural changes in melanophlogite with varying
 temperature : Sample at -50 C
;
_journal_name_full 'Journal of Mineralogical and Petrological Sciences'
_journal_page_first 247
_journal_page_last 259
_journal_volume 100
_journal_year 2005
_chemical_formula_sum 'O2 Si'
_chemical_name_common 'melanophlogite alpha phase at -50 C'
_chemical_name_mineral 'melanophlogite alpha phase at -50 C'
_space_group_IT_number ?
_symmetry_space_group_name_Hall ?
_symmetry_space_group_name_H-M ?
_cell_angle_alpha 90
_cell_angle_beta 90
_cell_angle_gamma 90
_cell_formula_units_Z 184
_cell_length_a 26.786(2)
_cell_length_b 26.786(2)
_cell_length_c 13.3351(4)
_cell_volume 9567.8(11)
_cod_data_source_file melanophlogite_-50C.cif
_cod_data_source_block melanophlogite_-50C
_cod_original_sg_symbol_H-M 'P 42/n b c'
_cod_original_formula_sum 'Si O2'
_cod_database_code 1544612

loop_
_symmetry_equiv_pos_as_xyz
x,y,z
-y,-x,1/2+z
1/2+y,1/2+x,1/2-z
y,-x,1/2-z
1/2-y,1/2+x,1/2+z
1/2+x,1/2-y,z
-x,y,-z
1/2+x,1/2+y,-z
-x,-y,z
y,x,1/2+z
1/2-y,1/2-x,1/2-z
-y,x,1/2-z
1/2+y,1/2-x,1/2+z
1/2-x,1/2+y,z
x,-y,-z
1/2-x,1/2-y,-z

loop_
_atom_site_label
_atom_site_occupancy
_atom_site_fract_x
_atom_site_fract_y
_atom_site_fract_z
_atom_site_adp_type
_atom_site_B_iso_or_equiv
_atom_site_type_symbol
Si1 1.0 0.19249(4) 0.01001(4) 0.30891(8) Biso 1.120000 Si
Si2 1.0 0.30704(4) 0.00665(4) 0.31037(8) Biso 1.070000 Si
Si3 1.0 0.09522(4) 0.05767(4) -0.00284(8) Biso 1.150000 Si
Si4 1.0 0.40603(4) 0.05733(4) -0.00582(8) Biso 1.170000 Si
Si5 1.0 0.25381(4) 0.16044(4) 0.09601(8) Biso 0.970000 Si
Si6 1.0 0.24685(4) 0.15255(4) 0.86840(8) Biso 1.040000 Si
Si7 1.0 0.16063(4) 0.09860(4) 0.17043(8) Biso 1.070000 Si
Si8 1.0 0.15664(4) 0.08573(4) 0.80730(8) Biso 1.040000 Si
Si9 1.0 0.34185(4) 0.09519(4) 0.17376(8) Biso 1.000000 Si
Si10 1.0 0.34083(4) 0.08800(4) 0.81013(8) Biso 1.010000 Si
Si11 1.0 0.12431(6) 0.000000 0.500000 Biso 0.880000 Si
Si12 1.0 0.37491(6) 0.000000 0.500000 Biso 1.040000 Si
Si13 1.0 0.25235(4) 0.24765(4) 0.250000 Biso 0.800000 Si
O1 1.0 0.0360(2) 0.1788(2) 0.2610(4) Biso 3.190000 O
O2 1.0 0.0611(2) 0.1844(2) 0.7492(4) Biso 2.730000 O
O3 1.0 0.0717(2) 0.1149(2) 0.3878(4) Biso 2.800000 O
O4 1.0 0.0679(2) 0.1376(2) 0.5786(4) Biso 2.330000 O
O5 1.0 0.1155(2) 0.2005(2) 0.3615(4) Biso 2.870000 O
O6 1.0 0.1351(2) 0.2032(2) 0.6307(4) Biso 2.730000 O
O7 1.0 0.3165(2) 0.0507(2) 0.2328(4) Biso 3.640000 O
O8 1.0 0.3196(2) 0.0456(2) 0.7390(4) Biso 3.410000 O
O9 1.0 0.3831(2) 0.0736(2) 0.1000(4) Biso 2.780000 O
O10 1.0 0.3655(2) 0.0631(2) 0.9071(4) Biso 2.500000 O
O11 1.0 0.3001(2) 0.1234(2) 0.1103(4) Biso 2.260000 O
O12 1.0 0.2969(2) 0.1242(2) 0.8436(4) Biso 3.870000 O
O13 1.0 0.1584(2) 0.0116(2) 0.4051(4) Biso 2.920000 O
O14 1.0 0.3406(2) 0.0157(2) 0.4068(4) Biso 2.420000 O
O15 1.0 0.0468(2) 0.0897(2) 0.0235(4) Biso 2.300000 O
O16 1.0 0.4539(2) 0.0907(2) -0.0313(4) Biso 1.960000 O
O17 1.0 0.26320(10) 0.21030(10) 0.1595(4) Biso 1.640000 O
O18 1.0 0.2396(2) 0.19680(10) 0.7892(4) Biso 2.050000 O
O19 1.0 0.0802(2) 0.000000 0.000000 Biso 2.030000 O
O20 1.0 0.4226(2) 0.000000 0.000000 Biso 1.660000 O
O21 1.0 0.2500(2) 0.17500(10) -0.0199(2) Biso 1.490000 O
O22 1.0 -0.0069(2) 0.2496(2) 0.1573(4) Biso 2.030000 O
O23 1.0 0.1179(2) 0.1316(2) 0.2205(4) Biso 2.690000 O
O24 1.0 0.3667(2) 0.1333(2) 0.250000 Biso 3.160000 O
O25 1.0 0.1176(2) 0.3824(2) 0.250000 Biso 3.580000 O
M1 1.0 0.000000 0.000000 0.250000 Biso 67.000000 M
M2 1.0 0.000000 0.500000 0.250000 Biso 26.000000 M
M3 1.0 0.2454(9) 0.1228(7) 0.5107(13) Biso 26.000000 M
M12 1.0 0.2504(5) 0.000000 0.000000 Biso 6.800000 M
